data_2014097
loop_
_publ_author_name
'Naumov, Dmitry Yu.'
'Naumova, Marina I.'
'Podberezskaya, Nina V.'
'Kuratieva, Natalia V.'

_publ_section_title
;
 Lithium and beryllium hypophosphites
;
_journal_issue 8
_journal_name_full 'Acta Crystallographica Section C'
_journal_page_first i73
_journal_page_last i75
_journal_paper_doi 10.1107/S0108270104013691
_journal_volume 60
_journal_year 2004
_chemical_formula_iupac 'Li H2 P O2'
_chemical_formula_moiety 'Li + , H2 O2 P -'
_chemical_formula_structural 'Li H2 P O2'
_chemical_formula_sum 'H2 Li O2 P'
_chemical_formula_weight 71.93
_chemical_name_common 'lithium hypophosphite'
_chemical_name_systematic 'lithium dihydrogenphosphate(I)'
_space_group_IT_number 12
_symmetry_cell_setting monoclinic
_symmetry_space_group_name_Hall '-C 2y'
_symmetry_space_group_name_H-M 'C 1 2/m 1'
_atom_sites_solution_hydrogens difmap
_atom_sites_solution_primary direct
_atom_sites_solution_secondary difmap
_audit_creation_method SHELXL97
_cell_angle_alpha 90.00
_cell_angle_beta 108.259(11)
_cell_angle_gamma 90.00
_cell_formula_units_Z 4
_cell_length_a 9.3557(11)
_cell_length_b 5.3107(7)
_cell_length_c 6.5432(12)
_cell_measurement_reflns_used 24
_cell_measurement_temperature 293(2)
_cell_measurement_theta_max 16.63
_cell_measurement_theta_min 10.16
_cell_volume 308.73(8)
_computing_cell_refinement CD4CA0
_computing_data_collection 'CD4CA0 (Enraf-Nonius, 1989)'
_computing_data_reduction 'CADDAT (Enraf-Nonius, 1989)'
_computing_molecular_graphics 'ORTEPIII (Burnett & Johnson, 1996)'
_computing_publication_material SHELXL97
_computing_structure_refinement 'SHELXL97 (Sheldrick, 1997)'
_computing_structure_solution 'SHELXS97 (Sheldrick, 1997)'
_diffrn_ambient_temperature 293(2)
_diffrn_measured_fraction_theta_full 0.997
_diffrn_measured_fraction_theta_max 0.997
_diffrn_measurement_device_type 'Enraf-Nonius CAD-4'
_diffrn_measurement_method 2\q/\q
_diffrn_radiation_monochromator graphite
_diffrn_radiation_source 'fine-focus sealed tube'
_diffrn_radiation_type MoK\a
_diffrn_radiation_wavelength 0.71073
_diffrn_reflns_av_R_equivalents 0.0408
_diffrn_reflns_av_sigmaI/netI 0.0220
_diffrn_reflns_limit_h_max 10
_diffrn_reflns_limit_h_min -11
_diffrn_reflns_limit_k_max 6
_diffrn_reflns_limit_k_min -1
_diffrn_reflns_limit_l_max 7
_diffrn_reflns_limit_l_min 0
_diffrn_reflns_number 430
_diffrn_reflns_theta_full 25.65
_diffrn_reflns_theta_max 25.65
_diffrn_reflns_theta_min 3.28
_diffrn_standards_decay_% 0
_diffrn_standards_interval_time 60
_diffrn_standards_number 3
_exptl_absorpt_coefficient_mu 0.620
_exptl_absorpt_correction_T_max 0.9461
_exptl_absorpt_correction_T_min 0.7413
_exptl_absorpt_correction_type empirical
_exptl_absorpt_process_details '(CADDAT; Enraf-Nonius, 1989)'
_exptl_crystal_colour colourless
_exptl_crystal_density_diffrn 1.547
_exptl_crystal_density_meas ?
_exptl_crystal_density_method 'not measured'
_exptl_crystal_description plate
_exptl_crystal_F_000 144
_exptl_crystal_size_max 0.47
_exptl_crystal_size_mid 0.43
_exptl_crystal_size_min 0.09
_refine_diff_density_max 0.379
_refine_diff_density_min -0.236
_refine_ls_extinction_coef 0.16(3)
_refine_ls_extinction_expression Fc^*^=kFc[1+0.001xFc^2^\l^3^/sin(2\q)]^-1/4^
_refine_ls_extinction_method 'SHELXL97 (Sheldrick, 1997)'
_refine_ls_goodness_of_fit_ref 1.145
_refine_ls_hydrogen_treatment refall
_refine_ls_matrix_type full
_refine_ls_number_parameters 29
_refine_ls_number_reflns 329
_refine_ls_number_restraints 0
_refine_ls_restrained_S_all 1.145
_refine_ls_R_factor_all 0.0391
_refine_ls_R_factor_gt 0.0377
_refine_ls_shift/su_max 0.000
_refine_ls_shift/su_mean 0.000
_refine_ls_structure_factor_coef Fsqd
_refine_ls_weighting_details 'calc w = 1/[\s^2^(Fo^2^)+(0.0565P)^2^+0.3682P] where P=(Fo^2^+2Fc^2^)/3'
_refine_ls_weighting_scheme calc
_refine_ls_wR_factor_gt 0.1046
_refine_ls_wR_factor_ref 0.1059
_reflns_number_gt 306
_reflns_number_total 329
_reflns_threshold_expression I>2\s(I)
_cod_data_source_file bc1045.cif
_cod_data_source_block I
_cod_depositor_comments
;
The following automatic conversions were performed:
'_geom_bond_publ_flag' value 'Yes' changed to 'yes' according to
'/home/saulius/struct/CIF-dictionaries/cif_core.dic' dictionary named
'cif_core.dic' version 2.4.1 from 2010-06-29 (5 times).

Automatic conversion script
Id: cif_fix_enum 1527 2010-12-29 10:47:43Z saulius 

The following automatic conversions were performed:

'_geom_bond_publ_flag' value 'Yes' changed to 'yes' according to
/home/saulius/struct/CIF-dictionaries/cif_core.dic dictionary named
'cif_core.dic' version 2.4.1 from 2010-06-29 (5
times).

'_geom_angle_publ_flag' value 'Yes' changed to 'yes'
according to /home/saulius/struct/CIF-dictionaries/cif_core.dic
dictionary named 'cif_core.dic' version 2.4.1 from 2010-06-29 (4
times).

Automatic conversion script
Id: cif_fix_values 1715 2011-07-08 13:25:40Z adriana 

The following automatic conversions were performed:

'_exptl_crystal_density_meas' value 'not measured' was changed to '?'
- the value is perceived as not measured.

Automatic conversion script
Id: cif_fix_values 3008 2015-01-20 13:52:24Z robertas 
;
_cod_original_sg_symbol_H-M 'C 2/m'
_cod_database_code 2014097
_cod_database_fobs_code 2014097

loop_
_symmetry_equiv_pos_as_xyz
'x, y, z'
'-x, y, -z'
'x+1/2, y+1/2, z'
'-x+1/2, y+1/2, -z'
'-x, -y, -z'
'x, -y, z'
'-x+1/2, -y+1/2, -z'
'x+1/2, -y+1/2, z'

loop_
_atom_site_label
_atom_site_fract_x
_atom_site_fract_y
_atom_site_fract_z
_atom_site_U_iso_or_equiv
_atom_site_adp_type
_atom_site_calc_flag
_atom_site_refinement_flags
_atom_site_occupancy
_atom_site_disorder_assembly
_atom_site_disorder_group
_atom_site_type_symbol
Li 0.0000 0.2503(10) 0.0000 0.0417(12) Uani d S 1 . . Li
P 0.30832(9) 0.5000 0.26808(14) 0.0539(5) Uani d S 1 . . P
H 0.346(4) 0.317(7) 0.419(5) 0.077(10) Uiso d . 1 . . H
O1 0.4156(3) 0.5000 0.1435(4) 0.0451(7) Uani d S 1 . . O
O2 0.1438(2) 0.5000 0.1556(4) 0.0446(7) Uani d S 1 . . O

loop_
_atom_site_aniso_label
_atom_site_aniso_U_11
_atom_site_aniso_U_22
_atom_site_aniso_U_33
_atom_site_aniso_U_12
_atom_site_aniso_U_13
_atom_site_aniso_U_23
Li 0.028(2) 0.036(3) 0.066(3) 0.000 0.021(2) 0.000
P 0.0225(6) 0.0985(10) 0.0443(7) 0.000 0.0156(4) 0.000
O1 0.0332(12) 0.0454(14) 0.0678(16) 0.000 0.0319(11) 0.000
O2 0.0210(11) 0.0464(13) 0.0672(15) 0.000 0.0148(10) 0.000

loop_
_atom_type_symbol
_atom_type_description
_atom_type_scat_dispersion_real
_atom_type_scat_dispersion_imag
_atom_type_scat_source
Li Li -0.0003 0.0001 'International Tables Vol C Tables 4.2.6.8 and 6.1.1.4'
H H 0.0000 0.0000 'International Tables Vol C Tables 4.2.6.8 and 6.1.1.4'
O O 0.0106 0.0060 'International Tables Vol C Tables 4.2.6.8 and 6.1.1.4'
P P 0.1023 0.0942 'International Tables Vol C Tables 4.2.6.8 and 6.1.1.4'

loop_
_geom_angle_atom_site_label_1
_geom_angle_atom_site_label_2
_geom_angle_atom_site_label_3
_geom_angle_site_symmetry_1
_geom_angle_site_symmetry_3
_geom_angle
_geom_angle_publ_flag
O1 Li O1 7 3_445 93.1(2) ?
O1 Li O2 7 . 113.84(9) ?
O1 Li O2 3_445 . 122.55(10) ?
O1 Li O2 7 5_565 122.55(10) ?
O1 Li O2 3_445 5_565 113.84(9) ?
O2 Li O2 . 5_565 93.5(2) ?
O1 P O2 . . 120.30(15) yes
H P H 6_565 . 92(3) yes
O1 P H . . 109.7(14) yes
O2 P H . . 110.7(15) yes
P O1 Li . 7 135.99(12) ?
P O1 Li . 3 135.99(12) ?
Li O1 Li 7 3 86.9(2) ?
P O2 Li . . 134.67(12) ?
P O2 Li . 5_565 134.67(12) ?
Li O2 Li . 5_565 86.5(2) ?

loop_
_geom_bond_atom_site_label_1
_geom_bond_atom_site_label_2
_geom_bond_site_symmetry_2
_geom_bond_distance
_geom_bond_publ_flag
Li O1 7 1.933(4) yes
Li O1 3_445 1.933(4) ?
Li O2 . 1.936(4) yes
Li O2 5_565 1.936(4) ?
Li Li 5_565 2.652(11) ?
Li Li 5 2.658(11) ?
P O1 . 1.478(2) yes
P O2 . 1.484(2) yes
P H . 1.35(4) yes
O1 Li 7 1.933(4) ?
O1 Li 3 1.933(4) ?
O2 Li 5_565 1.936(4) ?
